data_4303426
loop_
_publ_author_name
'Alicea A. Leitch'
'Xueyang Yu'
'Craig M. Robertson'
'Richard A. Secco'
'John S. Tse'
'Richard T. Oakley'

_publ_contact_author_email oakley@uwaterloo.ca
_publ_contact_author_name 'Professor Richard Oakley'
_publ_section_title
;
Isostructural Bis-1,2,3-Thiaselenazolyl Dimers
;
_journal_name_full 'Inorganic Chemistry'
_journal_page_first 9874
_journal_page_last 9882
_journal_paper_doi 10.1021/ic901563n
_journal_volume 48
_journal_year 2009
_chemical_formula_moiety 'C12 H6 F2 N6 S4 Se4'
_chemical_formula_sum 'C12 H6 F2 N6 S4 Se4'
_chemical_formula_weight 716.35
_chemical_name_common FBPTSMe
_chemical_name_systematic ' ?'
_space_group_IT_number 14
_symmetry_cell_setting monoclinic
_symmetry_space_group_name_Hall '-P 2ybc'
_symmetry_space_group_name_H-M 'P 1 21/c 1'
_cell_angle_alpha 90.0
_cell_angle_beta 101.854(22)
_cell_angle_gamma 90.0
_cell_formula_units_Z 2
_cell_length_a 4.3792(8)
_cell_length_b 13.3357(31)
_cell_length_c 16.081(4)
_cell_measurement_temperature 293(2)
_cell_volume 919.1(4)
_computing_structure_refinement GSAS
_diffrn_ambient_temperature 293(2)
_diffrn_radiation_polarisn_ratio 0.5
_diffrn_radiation_probe x-ray
_diffrn_radiation_type 'Cu K\a'
_exptl_absorpt_correction_T_max 1.00000
_exptl_absorpt_correction_T_min 1.00000
_exptl_absorpt_process_details
;   GSAS Absorption/surface roughness correction: function number 0
 No correction is applied.
;
_exptl_crystal_colour black
_exptl_crystal_density_diffrn 2.589
_pd_calc_method 'Rietveld Refinement'
_pd_instr_location ' ?'
_pd_meas_2theta_range_inc 0.029
_pd_meas_2theta_range_max 112.655
_pd_meas_2theta_range_min 0.28
_pd_phase_name 'Monoclinic FBPTSMe powder'
_pd_proc_2theta_range_inc 0.029
_pd_proc_2theta_range_max 112.64893
_pd_proc_2theta_range_min 0.27393
_pd_proc_info_datetime 2009-01-19T11:54:11
_pd_proc_info_excluded_regions ' ?'
_pd_proc_ls_background_function
;   GSAS Background function number 1 with  8 terms.
 Shifted Chebyshev function of 1st kind
      1:    14317.6     2:   -4009.06     3:   -951.871     4:   -600.125    
      5:    33.7109     6:   -259.079     7:    406.427     8:   -213.088    
;
_pd_proc_ls_peak_cutoff 0.00100
_pd_proc_ls_profile_function
;
 CW Profile function number 3 with  19 terms
 Pseudovoigt profile coefficients as parameterized in
 P. Thompson, D.E. Cox & J.B. Hastings (1987). J. Appl. Cryst.,20,79-83.
 Asymmetry correction of L.W. Finger, D.E. Cox & A. P. Jephcoat (1994).
 J. Appl. Cryst.,27,892-900.
 Peak tails are ignored  where the intensity is below 0.0010 times the peak
   Aniso. broadening axis   0.0   0.0   1.0
;
_pd_proc_ls_prof_R_factor 0.0493
_pd_proc_ls_prof_wR_expected 0.0000
_pd_proc_ls_prof_wR_factor 0.0585
_pd_spec_mounting ' ?'
_refine_ls_matrix_type full
_refine_ls_number_parameters 1
_refine_ls_number_restraints 0
_refine_ls_R_Fsqd_factor 0.18097
_refine_ls_shift/su_max 0.01
_refine_ls_shift/su_mean 0.01
_cod_data_source_file ic901563n_si_001.cif
_cod_data_source_block FBPTSMe_sigma_dimer
_cod_depositor_comments
;
The following automatic conversions were performed:
'_geom_bond_publ_flag' value 'N' changed to 'n' according to
'/home/saulius/struct/CIF-dictionaries/cif_core.dic' dictionary named
'cif_core.dic' version 2.4.1 from 2010-06-29 (21
time).

'_geom_angle_publ_flag' value 'N' changed to 'n' according to
'/home/saulius/struct/CIF-dictionaries/cif_core.dic' dictionary named
'cif_core.dic' version 2.4.1 from 2010-06-29 (33 times).

Automatic conversion script
Id: cif_fix_enum 1527 2010-12-29 10:47:43Z saulius 
;
_cod_original_cell_volume 919.14(38)
_cod_database_code 4303426
_gsas_exptl_extinct_corr_t_min 1.00000
_gsas_exptl_extinct_corr_t_max 1.00000

loop_
_symmetry_equiv_pos_site_id
_symmetry_equiv_pos_as_xyz
1 +x,+y,+z
2 -x,+y+1/2,-z+1/2
-1 -x,-y,-z
-2 +x,-y+1/2,+z+1/2

loop_
_atom_site_type_symbol
_atom_site_label
_atom_site_fract_x
_atom_site_fract_y
_atom_site_fract_z
_atom_site_occupancy
_atom_site_thermal_displace_type
_atom_site_U_iso_or_equiv
_atom_site_symmetry_multiplicity
_atom_site_refinement_flags
C C5 0.7975 0.2797 0.7714 1.0 Uiso 0.0127 4 G
C C1 1.0001 0.3499 0.8131 1.0 Uiso 0.0127 4 G
C C6 1.0811 0.2683 1.0414 1.0 Uiso 0.0127 4 G
C C3 0.7676 0.2003 0.908 1.0 Uiso 0.0127 4 G
C C4 0.6653 0.2069 0.8151 1.0 Uiso 0.0127 4 G
C C2 1.0953 0.3501 0.905 1.0 Uiso 0.0127 4 G
F F1 0.7465 0.2807 0.7122 1.0 Uiso 0.0127 4 G
N N3 0.686 0.1329 0.9576 1.0 Uiso 0.0127 4 G
N N2 0.9799 0.2743 0.9484 1.0 Uiso 0.0127 4 G
N N1 1.2808 0.4185 0.9464 1.0 Uiso 0.0127 4 G
S S1 1.1566 0.4439 0.7608 1.0 Uiso 0.0127 4 G
S S2 0.3844 0.1264 0.7672 1.0 Uiso 0.0127 4 G
Se Se2 0.4201 0.0296 0.9227 1.0 Uiso 0.0127 4 G
Se Se1 1.4207 0.5128 0.8808 1.0 Uiso 0.0127 4 G
H H6A 1.3029 0.2584 1.0559 1.0 Uiso 0.0127 4 G
H H6B 0.9786 0.213 1.0625 1.0 Uiso 0.0127 4 G
H H6C 1.0289 0.3297 1.0667 1.0 Uiso 0.0127 4 G

loop_
_atom_type_symbol
_atom_type_number_in_cell
_atom_type_scat_dispersion_real
_atom_type_scat_dispersion_imag
_atom_type_scat_Cromer_Mann_a1
_atom_type_scat_Cromer_Mann_a2
_atom_type_scat_Cromer_Mann_a3
_atom_type_scat_Cromer_Mann_a4
_atom_type_scat_Cromer_Mann_b1
_atom_type_scat_Cromer_Mann_b2
_atom_type_scat_Cromer_Mann_b3
_atom_type_scat_Cromer_Mann_b4
_atom_type_scat_Cromer_Mann_c
_atom_type_scat_source
C 24.0 0.000 0.000 2.31000 20.8439 1.02000 10.2075 1.58860 0.56870 0.86500 51.6512 0.21560 International_Tables_Vol_C
F 4.0 0.000 0.000 3.53920 10.2825 2.64120 4.29440 1.51700 0.26150 1.02430 26.1476 0.27760 International_Tables_Vol_C
N 12.0 0.000 0.000 12.2126 0.00570 3.13220 9.89330 2.01250 28.9975 1.16630 0.58260 -11.529 International_Tables_Vol_C
S 8.0 0.000 0.000 6.90530 1.46790 5.20340 22.2151 1.43790 0.25360 1.58630 56.1720 0.86690 International_Tables_Vol_C
Se 8.0 0.000 0.000 17.0006 2.40980 5.81960 0.27260 3.97310 15.2372 4.35430 43.8163 2.84090 International_Tables_Vol_C
H 12.0 0.000 0.000 0.49300 10.5109 0.32291 26.1257 0.14019 3.14236 0.04081 57.7997 0.00304 International_Tables_Vol_C

loop_
_diffrn_radiation_wavelength
1.540560

loop_
_geom_angle_atom_site_label_1
_geom_angle_atom_site_label_2
_geom_angle_atom_site_label_3
_geom_angle
_geom_angle_site_symmetry_1
_geom_angle_site_symmetry_2
_geom_angle_site_symmetry_3
_geom_angle_publ_flag
C1 C5 C4 121.678 1_555 . 1_555 n
C1 C5 F1 119.101 1_555 . 1_555 n
C5 C1 C2 121.513 1_555 . 1_555 n
C5 C1 S1 122.712 1_555 . 1_555 n
C2 C1 F1 145.599 1_555 . 1_555 n
C2 C1 S1 115.773 1_555 . 1_555 n
F1 C1 S1 98.624 1_555 . 1_555 n
N2 C6 H6A 109.424 1_555 . 1_555 n
N2 C6 H6B 109.604 1_555 . 1_555 n
N2 C6 H6C 109.579 1_555 . 1_555 n
H6A C6 H6B 109.351 1_555 . 1_555 n
H6A C6 H6C 109.300 1_555 . 1_555 n
H6B C6 H6C 109.569 1_555 . 1_555 n
C4 C3 N3 126.851 1_555 . 1_555 n
C4 C3 N2 117.231 1_555 . 1_555 n
N3 C3 N2 115.915 1_555 . 1_555 n
C5 C4 C3 118.861 1_555 . 1_555 n
C5 C4 S2 123.417 1_555 . 1_555 n
C3 C4 F1 142.488 1_555 . 1_555 n
C3 C4 S2 117.706 1_555 . 1_555 n
F1 C4 S2 99.785 1_555 . 1_555 n
C1 C2 N2 117.053 1_555 . 1_555 n
C1 C2 N1 122.541 1_555 . 1_555 n
N2 C2 N1 120.405 1_555 . 1_555 n
C1 F1 C4 73.804 1_555 . 1_555 n
C3 N3 Se2 125.063 1_555 . 1_555 n
C6 N2 C3 117.367 1_555 . 1_555 n
C6 N2 C2 119.202 1_555 . 1_555 n
C3 N2 C2 123.430 1_555 . 1_555 n
C2 N1 Se1 115.651 1_555 . 1_555 n
C1 S1 Se1 93.708 1_555 . 1_555 n
N3 Se2 Se2 84.492 1_555 . -1_657 n
N1 Se1 S1 92.303 1_555 . 1_555 n

loop_
_geom_bond_atom_site_label_1
_geom_bond_atom_site_label_2
_geom_bond_distance
_geom_bond_site_symmetry_1
_geom_bond_site_symmetry_2
_geom_bond_publ_flag
C5 C1 1.36706 . 1_555 n
C5 C4 1.39237 . 1_555 n
C1 C2 1.45079 . 1_555 n
C1 F1 1.9944 . 1_555 n
C1 S1 1.72780 . 1_555 n
C6 N2 1.4721 . 1_555 n
C6 H6A 0.96031 . 1_555 n
C6 H6B 0.96075 . 1_555 n
C6 H6C 0.96252 . 1_555 n
C3 C4 1.4715 . 1_555 n
C3 N3 1.29958 . 1_555 n
C3 N2 1.41850 . 1_555 n
C4 F1 2.01867 . 1_555 n
C4 S2 1.69402 . 1_555 n
C2 N2 1.38174 . 1_555 n
C2 N1 1.30881 . 1_555 n
N3 Se2 1.81662 . 1_555 n
N1 Se1 1.82625 . 1_555 n
S1 Se1 2.2336 . 1_555 n
S2 Se2 2.7899 . 1_555 n
Se2 Se2 2.5650 . -1_657 n
